data_7708761
loop_
_publ_author_name
'Prakasham, A. P.'
'Ta, Sabyasachi'
'Dey, Shreyata'
'Ghosh, Prasenjit'

_publ_section_title
;
 One pot tandem dual C&#xE001;C and C&#xE001;O bond reductions in the
 \b-alkylation of secondary alcohols with primary alcohols by ruthenium
 complexes of amido and picolyl functionalized N-heterocyclic carbenes.
;
_journal_issue 43
_journal_name_full 'Dalton transactions (Cambridge, England : 2003)'
_journal_page_first 15640
_journal_page_last 15654
_journal_paper_doi 10.1039/d1dt02849a
_journal_volume 50
_journal_year 2021
_chemical_formula_moiety 'C17 H17 Ag Cl N3'
_chemical_formula_sum 'C17 H17 Ag Cl N3'
_chemical_formula_weight 406.65
_space_group_crystal_system monoclinic
_space_group_IT_number 14
_space_group_name_Hall '-P 2yn'
_space_group_name_H-M_alt 'P 1 21/n 1'
_atom_sites_solution_hydrogens geom
_atom_sites_solution_primary dual
_audit_creation_date 2018-12-01
_audit_creation_method
;
Olex2 1.2-alpha
(compiled 2018.05.29 svn.r3508 for OlexSys, GUI svn.r5506)
;
_audit_update_record
;
2018-12-25 deposited with the CCDC.	2021-09-28 downloaded from the CCDC.
;
_cell_angle_alpha 90
_cell_angle_beta 90.098(2)
_cell_angle_gamma 90
_cell_formula_units_Z 4
_cell_length_a 9.8162(2)
_cell_length_b 16.0104(3)
_cell_length_c 10.8039(2)
_cell_measurement_reflns_used 13302
_cell_measurement_temperature 150(2)
_cell_measurement_theta_max 31.1480
_cell_measurement_theta_min 2.2650
_cell_volume 1697.95(6)
_computing_cell_refinement 'CrysAlisPro 1.171.40.15 (Rigaku OD, 2018)'
_computing_data_collection 'CrysAlisPro 1.171.40.15 (Rigaku OD, 2018)'
_computing_data_reduction 'CrysAlisPro 1.171.40.15 (Rigaku OD, 2018)'
_computing_molecular_graphics 'Olex2 (Dolomanov et al., 2009)'
_computing_publication_material 'Olex2 (Dolomanov et al., 2009)'
_computing_structure_refinement 'ShelXL (Sheldrick, 2015)'
_computing_structure_solution 'ShelXT (Sheldrick, 2015)'
_diffrn_ambient_temperature 150(2)
_diffrn_measured_fraction_theta_full 0.978
_diffrn_measured_fraction_theta_max 0.856
_diffrn_measurement_device_type 'dtrek-CrysAlisPro-abstract goniometer imported rigaku-d*trek images'
_diffrn_measurement_method '\w scans'
_diffrn_radiation_type MoK\a
_diffrn_radiation_wavelength 0.71073
_diffrn_reflns_av_R_equivalents 0.0363
_diffrn_reflns_av_unetI/netI 0.0251
_diffrn_reflns_Laue_measured_fraction_full 0.978
_diffrn_reflns_Laue_measured_fraction_max 0.856
_diffrn_reflns_limit_h_max 13
_diffrn_reflns_limit_h_min -14
_diffrn_reflns_limit_k_max 22
_diffrn_reflns_limit_k_min -23
_diffrn_reflns_limit_l_max 15
_diffrn_reflns_limit_l_min -15
_diffrn_reflns_number 19685
_diffrn_reflns_point_group_measured_fraction_full 0.978
_diffrn_reflns_point_group_measured_fraction_max 0.856
_diffrn_reflns_theta_full 25.242
_diffrn_reflns_theta_max 31.101
_diffrn_reflns_theta_min 2.274
_diffrn_source 'fine-focus sealed X-ray tube'
_exptl_absorpt_coefficient_mu 1.343
_exptl_absorpt_correction_T_max 1.00000
_exptl_absorpt_correction_T_min 0.87986
_exptl_absorpt_correction_type multi-scan
_exptl_absorpt_process_details
;
CrysAlisPro 1.171.40.15 (Rigaku Oxford Diffraction, 2018)
Empirical absorption correction using spherical harmonics,
 implemented in SCALE3 ABSPACK scaling algorithm.
;
_exptl_crystal_colour colourless
_exptl_crystal_density_diffrn 1.591
_exptl_crystal_description block
_exptl_crystal_F_000 816
_exptl_crystal_size_max 0.171
_exptl_crystal_size_mid 0.078
_exptl_crystal_size_min 0.047
_refine_diff_density_max 0.669
_refine_diff_density_min -0.376
_refine_diff_density_rms 0.096
_refine_ls_extinction_method none
_refine_ls_goodness_of_fit_ref 1.054
_refine_ls_hydrogen_treatment constr
_refine_ls_matrix_type full
_refine_ls_number_parameters 201
_refine_ls_number_reflns 4678
_refine_ls_number_restraints 0
_refine_ls_restrained_S_all 1.054
_refine_ls_R_factor_all 0.0316
_refine_ls_R_factor_gt 0.0268
_refine_ls_shift/su_max 0.002
_refine_ls_shift/su_mean 0.000
_refine_ls_structure_factor_coef Fsqd
_refine_ls_weighting_details 'w=1/[\s^2^(Fo^2^)+(0.0273P)^2^+0.9785P] where P=(Fo^2^+2Fc^2^)/3'
_refine_ls_weighting_scheme calc
_refine_ls_wR_factor_gt 0.0605
_refine_ls_wR_factor_ref 0.0634
_reflns_Friedel_coverage 0.000
_reflns_number_gt 4147
_reflns_number_total 4678
_reflns_threshold_expression 'I > 2\s(I)'
_cod_data_source_file d1dt02849a2.cif
_cod_data_source_block pg-app-11-132-1-a_mo
_cod_database_code 7708761
_shelx_shelxl_version_number 2018/3
_shelx_space_group_comment
;
The symmetry employed for this shelxl refinement is uniquely defined
by the following loop, which should always be used as a source of
symmetry information in preference to the above space-group names.
They are only intended as comments.
;
_olex2_refinement_description
;
1. Fixed Uiso
 At 1.2 times of:
  All C(H) groups, All C(H,H) groups
 At 1.5 times of:
  All C(H,H,H) groups
2.a Secondary CH2 refined with riding coordinates:
 C12(H12A,H12B)
2.b Aromatic/amide H refined with riding coordinates:
 C2(H2), C3(H3), C6(H6), C14(H14), C17(H17), C7(H7), C15(H15), C16(H16), C8(H8)
2.c Idealised Me refined as rotating group:
 C11(H11A,H11B,H11C), C10(H10A,H10B,H10C)
;
_olex2_submission_special_instructions 'No special instructions were received'

loop_
_space_group_symop_operation_xyz
'x, y, z'
'-x+1/2, y+1/2, -z+1/2'
'-x, -y, -z'
'x-1/2, -y-1/2, z-1/2'

loop_
_atom_site_label
_atom_site_type_symbol
_atom_site_fract_x
_atom_site_fract_y
_atom_site_fract_z
_atom_site_U_iso_or_equiv
_atom_site_adp_type
_atom_site_occupancy
_atom_site_site_symmetry_order
_atom_site_calc_flag
_atom_site_refinement_flags_posn
_atom_site_refinement_flags_adp
_atom_site_refinement_flags_occupancy
_atom_site_disorder_assembly
_atom_site_disorder_group
Ag1 Ag 0.44458(2) 0.46656(2) 0.84548(2) 0.02376(5) Uani 1 1 d . . . . .
Cl1 Cl 0.51037(5) 0.60336(3) 0.90378(4) 0.02702(10) Uani 1 1 d . . . . .
N1 N 0.42118(16) 0.31341(9) 0.66872(14) 0.0216(3) Uani 1 1 d . . . . .
N2 N 0.24862(16) 0.32045(10) 0.78830(14) 0.0235(3) Uani 1 1 d . . . . .
N3 N -0.06632(18) 0.39894(11) 0.92227(17) 0.0314(4) Uani 1 1 d . . . . .
C2 C 0.3355(2) 0.24784(12) 0.63539(18) 0.0270(4) Uani 1 1 d . . . . .
H2 H 0.350579 0.208333 0.573808 0.032 Uiso 1 1 calc R . . . .
C1 C 0.36860(18) 0.35875(11) 0.76277(16) 0.0211(3) Uani 1 1 d . . . . .
C3 C 0.2268(2) 0.25320(12) 0.71014(18) 0.0281(4) Uani 1 1 d . . . . .
H3 H 0.151102 0.218304 0.709558 0.034 Uiso 1 1 calc R . . . .
C5 C 0.5556(2) 0.37277(12) 0.50116(19) 0.0300(4) Uani 1 1 d . . . . .
C4 C 0.55215(19) 0.32926(11) 0.61272(18) 0.0242(4) Uani 1 1 d . . . . .
C13 C 0.0436(2) 0.40280(12) 0.84971(18) 0.0261(4) Uani 1 1 d . . . . .
C6 C 0.6822(3) 0.38495(15) 0.4460(2) 0.0454(6) Uani 1 1 d . . . . .
H6 H 0.688580 0.414213 0.371890 0.055 Uiso 1 1 calc R . . . .
C12 C 0.1580(2) 0.34494(13) 0.88832(18) 0.0276(4) Uani 1 1 d . . . . .
H12A H 0.211376 0.372273 0.952185 0.033 Uiso 1 1 calc R . . . .
H12B H 0.118648 0.294966 0.924289 0.033 Uiso 1 1 calc R . . . .
C9 C 0.6680(2) 0.29818(13) 0.6709(2) 0.0338(5) Uani 1 1 d . . . . .
C14 C 0.0532(2) 0.45699(14) 0.7497(2) 0.0372(5) Uani 1 1 d . . . . .
H14 H 0.130563 0.457501 0.700091 0.045 Uiso 1 1 calc R . . . .
C11 C 0.4279(3) 0.40546(15) 0.4414(2) 0.0409(5) Uani 1 1 d . . . . .
H11A H 0.378850 0.360028 0.404288 0.061 Uiso 1 1 calc GR . . . .
H11B H 0.451473 0.445523 0.378917 0.061 Uiso 1 1 calc GR . . . .
H11C H 0.371931 0.431701 0.502939 0.061 Uiso 1 1 calc GR . . . .
C17 C -0.1687(2) 0.45201(15) 0.8978(2) 0.0371(5) Uani 1 1 d . . . . .
H17 H -0.245044 0.450574 0.948617 0.045 Uiso 1 1 calc R . . . .
C7 C 0.7982(3) 0.35363(17) 0.5013(3) 0.0539(8) Uani 1 1 d . . . . .
H7 H 0.882146 0.361593 0.463279 0.065 Uiso 1 1 calc R . . . .
C10 C 0.6592(3) 0.25229(16) 0.7926(3) 0.0498(6) Uani 1 1 d . . . . .
H10A H 0.618506 0.287963 0.853640 0.075 Uiso 1 1 calc GR . . . .
H10B H 0.749055 0.236650 0.819158 0.075 Uiso 1 1 calc GR . . . .
H10C H 0.604513 0.203056 0.782474 0.075 Uiso 1 1 calc GR . . . .
C15 C -0.0549(3) 0.51033(16) 0.7253(3) 0.0474(6) Uani 1 1 d . . . . .
H15 H -0.051850 0.546801 0.658322 0.057 Uiso 1 1 calc R . . . .
C16 C -0.1671(2) 0.50837(16) 0.8019(3) 0.0435(6) Uani 1 1 d . . . . .
H16 H -0.240022 0.544397 0.788883 0.052 Uiso 1 1 calc R . . . .
C8 C 0.7922(2) 0.31087(16) 0.6115(3) 0.0487(7) Uani 1 1 d . . . . .
H8 H 0.871857 0.290190 0.646723 0.058 Uiso 1 1 calc R . . . .

loop_
_atom_site_aniso_label
_atom_site_aniso_U_11
_atom_site_aniso_U_22
_atom_site_aniso_U_33
_atom_site_aniso_U_23
_atom_site_aniso_U_13
_atom_site_aniso_U_12
Ag1 0.02565(8) 0.02249(8) 0.02313(8) -0.00423(5) 0.00194(6) -0.00097(5)
Cl1 0.0360(2) 0.0208(2) 0.0243(2) 0.00000(16) -0.00220(19) -0.00030(17)
N1 0.0242(7) 0.0193(7) 0.0213(7) -0.0016(5) 0.0029(6) -0.0006(6)
N2 0.0248(8) 0.0224(7) 0.0233(7) 0.0003(6) 0.0044(6) -0.0007(6)
N3 0.0291(9) 0.0326(9) 0.0325(9) 0.0015(7) 0.0110(8) -0.0011(7)
C2 0.0319(10) 0.0229(9) 0.0261(9) -0.0048(7) 0.0013(8) -0.0049(7)
C1 0.0245(9) 0.0199(8) 0.0190(8) 0.0000(6) 0.0007(7) 0.0010(7)
C3 0.0303(10) 0.0235(9) 0.0304(10) -0.0013(7) 0.0012(8) -0.0068(7)
C5 0.0383(11) 0.0250(9) 0.0267(9) -0.0073(7) 0.0099(9) -0.0060(8)
C4 0.0252(9) 0.0201(8) 0.0274(9) -0.0058(7) 0.0065(8) -0.0027(7)
C13 0.0248(9) 0.0236(9) 0.0298(9) -0.0002(7) 0.0067(8) -0.0030(7)
C6 0.0575(16) 0.0370(12) 0.0418(13) -0.0092(10) 0.0253(12) -0.0173(11)
C12 0.0287(10) 0.0300(10) 0.0241(9) 0.0035(7) 0.0082(8) 0.0009(8)
C9 0.0283(10) 0.0266(10) 0.0465(12) -0.0069(9) -0.0006(9) 0.0029(8)
C14 0.0312(11) 0.0373(12) 0.0430(12) 0.0134(9) 0.0153(10) 0.0041(9)
C11 0.0585(15) 0.0352(11) 0.0291(10) 0.0047(9) -0.0052(10) -0.0078(11)
C17 0.0290(11) 0.0399(12) 0.0424(12) -0.0034(10) 0.0125(10) 0.0056(9)
C7 0.0382(14) 0.0468(15) 0.077(2) -0.0203(14) 0.0321(14) -0.0138(12)
C10 0.0501(14) 0.0427(13) 0.0565(15) 0.0081(11) -0.0182(13) 0.0088(11)
C15 0.0438(14) 0.0402(13) 0.0583(16) 0.0219(12) 0.0121(13) 0.0088(11)
C16 0.0347(12) 0.0386(12) 0.0573(16) 0.0061(11) 0.0077(11) 0.0108(10)
C8 0.0245(11) 0.0400(13) 0.081(2) -0.0177(13) 0.0022(12) 0.0026(9)

loop_
_atom_type_symbol
_atom_type_description
_atom_type_scat_dispersion_real
_atom_type_scat_dispersion_imag
_atom_type_scat_source
C C 0.0033 0.0016 'International Tables Vol C Tables 4.2.6.8 and 6.1.1.4'
H H 0.0000 0.0000 'International Tables Vol C Tables 4.2.6.8 and 6.1.1.4'
N N 0.0061 0.0033 'International Tables Vol C Tables 4.2.6.8 and 6.1.1.4'
Cl Cl 0.1484 0.1585 'International Tables Vol C Tables 4.2.6.8 and 6.1.1.4'
Ag Ag -0.8971 1.1015 'International Tables Vol C Tables 4.2.6.8 and 6.1.1.4'

loop_
_geom_angle_atom_site_label_1
_geom_angle_atom_site_label_2
_geom_angle_atom_site_label_3
_geom_angle
_geom_angle_site_symmetry_1
_geom_angle_site_symmetry_3
_geom_angle_publ_flag
C1 Ag1 Cl1 168.09(5) . . ?
C2 N1 C4 124.18(15) . . ?
C1 N1 C2 111.61(16) . . ?
C1 N1 C4 124.18(15) . . ?
C1 N2 C3 111.14(16) . . ?
C1 N2 C12 124.16(16) . . ?
C3 N2 C12 124.65(17) . . ?
C13 N3 C17 117.41(19) . . ?
C3 C2 N1 106.05(16) . . ?
N1 C1 Ag1 129.13(13) . . ?
N1 C1 N2 104.05(15) . . ?
N2 C1 Ag1 126.74(13) . . ?
C2 C3 N2 107.14(17) . . ?
C4 C5 C6 117.6(2) . . ?
C4 C5 C11 121.63(19) . . ?
C6 C5 C11 120.8(2) . . ?
C5 C4 N1 118.26(18) . . ?
C9 C4 N1 118.40(18) . . ?
C9 C4 C5 123.31(19) . . ?
N3 C13 C12 114.17(17) . . ?
N3 C13 C14 122.77(19) . . ?
C14 C13 C12 123.04(18) . . ?
C7 C6 C5 120.0(2) . . ?
N2 C12 C13 114.49(16) . . ?
C4 C9 C10 121.3(2) . . ?
C4 C9 C8 117.0(2) . . ?
C8 C9 C10 121.6(2) . . ?
C15 C14 C13 118.6(2) . . ?
N3 C17 C16 123.7(2) . . ?
C8 C7 C6 121.3(2) . . ?
C16 C15 C14 118.9(2) . . ?
C17 C16 C15 118.6(2) . . ?
C7 C8 C9 120.7(2) . . ?

loop_
_geom_bond_atom_site_label_1
_geom_bond_atom_site_label_2
_geom_bond_distance
_geom_bond_site_symmetry_2
_geom_bond_publ_flag
Ag1 Cl1 2.3684(5) . ?
Ag1 C1 2.0813(17) . ?
N1 C2 1.392(2) . ?
N1 C1 1.352(2) . ?
N1 C4 1.444(2) . ?
N2 C1 1.357(2) . ?
N2 C3 1.385(2) . ?
N2 C12 1.455(2) . ?
N3 C13 1.336(3) . ?
N3 C17 1.342(3) . ?
C2 C3 1.342(3) . ?
C5 C4 1.393(3) . ?
C5 C6 1.393(3) . ?
C5 C11 1.503(3) . ?
C4 C9 1.391(3) . ?
C13 C12 1.514(3) . ?
C13 C14 1.389(3) . ?
C6 C7 1.379(4) . ?
C9 C10 1.509(3) . ?
C9 C8 1.394(3) . ?
C14 C15 1.388(3) . ?
C17 C16 1.374(3) . ?
C7 C8 1.375(4) . ?
C15 C16 1.378(4) . ?
